data_2102736
loop_
_publ_author_name
'Bujak, Maciej'
'Dziubek, Kamil'
'Katrusiak, Andrzej'

_publ_section_title
;
 Halogen&#x00B7;&#x00B7;&#x00B7;halogen interactions in pressure-frozen
 <i>ortho</i>- and <i>meta</i>-dichlorobenzene isomers
;
_journal_coeditor_code SO5006
_journal_issue 1
_journal_name_full 'Acta Crystallographica Section B'
_journal_page_first 124
_journal_page_last 131
_journal_paper_doi 10.1107/S0108768106046684
_journal_volume 63
_journal_year 2007
_chemical_formula_moiety 'C6 H4 Cl2'
_chemical_formula_sum 'C6 H4 Cl2'
_chemical_formula_weight 146.99
_chemical_melting_point 256.4
_chemical_name_common
;
 1,2-dichlorobenzene
 ortho-dichlorobenzene
;
_chemical_name_systematic
;
 1,2-dichlorobenzene
 ortho-dichlorobenzene
;
_space_group_IT_number 14
_symmetry_cell_setting monoclinic
_symmetry_space_group_name_Hall '-P 2yn'
_symmetry_space_group_name_H-M 'P 1 21/n 1'
_atom_sites_solution_hydrogens geom
_atom_sites_solution_primary Patterson
_atom_sites_solution_secondary difmap
_audit_creation_method SHELXL-97
_cell_angle_alpha 90.00
_cell_angle_beta 96.70(2)
_cell_angle_gamma 90.00
_cell_formula_units_Z 4
_cell_length_a 3.9274(4)
_cell_length_b 10.5678(10)
_cell_length_c 15.199(9)
_cell_measurement_reflns_used 1765
_cell_measurement_temperature 295(2)
_cell_measurement_theta_max 25.68
_cell_measurement_theta_min 2.34
_cell_volume 626.5(4)
_computing_cell_refinement 'CrysAlisRED (Oxford Diffraction, 2004)'
_computing_data_collection 'CrysAlisCCD (Oxford Diffraction, 2004)'
_computing_data_reduction 'CrysAlisRED (Oxford Diffraction, 2004); REDSHABS (Katrusiak, A.  2003)'
_computing_molecular_graphics 'SHELXTL (Sheldrick, 1990)'
_computing_publication_material 'SHELXL--97 (Sheldrick, 1997)'
_computing_structure_refinement 'SHELXL--97 (Sheldrick, 1997)'
_computing_structure_solution 'SHELXS--97 (Sheldrick, 1997)'
_diffrn_ambient_temperature 295(2)
_diffrn_measured_fraction_theta_full 0.390
_diffrn_measured_fraction_theta_max 0.390
_diffrn_measurement_device_type 'KM-4 CCD'
_diffrn_measurement_method '\f- and \w-scans'
_diffrn_radiation_monochromator graphite
_diffrn_radiation_source 'fine-focus sealed tube'
_diffrn_radiation_type MoK\a
_diffrn_radiation_wavelength 0.71073
_diffrn_reflns_av_R_equivalents 0.0693
_diffrn_reflns_av_sigmaI/netI 0.4872
_diffrn_reflns_limit_h_max 4
_diffrn_reflns_limit_h_min -4
_diffrn_reflns_limit_k_max 12
_diffrn_reflns_limit_k_min -12
_diffrn_reflns_limit_l_max 6
_diffrn_reflns_limit_l_min -6
_diffrn_reflns_number 3835
_diffrn_reflns_theta_full 24.96
_diffrn_reflns_theta_max 24.96
_diffrn_reflns_theta_min 3.86
_exptl_absorpt_coefficient_mu 0.911
_exptl_absorpt_correction_T_max 0.79
_exptl_absorpt_correction_T_min 0.43
_exptl_absorpt_correction_type analytical
_exptl_absorpt_process_details
;
 Correction for absorption of the diamond-anvil cell and the sample
 were made using program REDSHABS (Katrusiak, A. (2003) REDSHABS. Adam
 Mickiewicz University Pozna\'n; Katrusiak, A. (2004) Z. Kristallogr.
 219, 461-467).
;
_exptl_crystal_colour colourless
_exptl_crystal_density_diffrn 1.558
_exptl_crystal_density_method 'not measured'
_exptl_crystal_description column
_exptl_crystal_F_000 296
_exptl_crystal_size_max 0.44
_exptl_crystal_size_mid 0.30
_exptl_crystal_size_min 0.12
_refine_diff_density_max 0.206
_refine_diff_density_min -0.217
_refine_ls_extinction_method none
_refine_ls_goodness_of_fit_ref 0.632
_refine_ls_hydrogen_treatment constr
_refine_ls_matrix_type full
_refine_ls_number_parameters 73
_refine_ls_number_reflns 431
_refine_ls_number_restraints 111
_refine_ls_restrained_S_all 0.578
_refine_ls_R_factor_all 0.2098
_refine_ls_R_factor_gt 0.0309
_refine_ls_shift/su_max 0.000
_refine_ls_shift/su_mean 0.000
_refine_ls_structure_factor_coef Fsqd
_refine_ls_weighting_details 'calc w=1/[\s^2^(Fo^2^)+(0.0138P)^2^+0.0000P] where P=(Fo^2^+2Fc^2^)/3'
_refine_ls_weighting_scheme calc
_refine_ls_wR_factor_gt 0.0325
_refine_ls_wR_factor_ref 0.0372
_reflns_number_gt 133
_reflns_number_total 431
_reflns_threshold_expression >2sigma(I)
_cod_data_source_file so5006.cif
_cod_data_source_block oDCB
_cod_original_sg_symbol_H-M 'P 21/n'
_cod_database_code 2102736
_cod_database_fobs_code 2102736

loop_
_symmetry_equiv_pos_as_xyz
'x, y, z'
'-x+1/2, y+1/2, -z+1/2'
'-x, -y, -z'
'x-1/2, -y-1/2, z-1/2'

loop_
_atom_site_type_symbol
_atom_site_label
_atom_site_fract_x
_atom_site_fract_y
_atom_site_fract_z
_atom_site_U_iso_or_equiv
_atom_site_adp_type
_atom_site_calc_flag
_atom_site_refinement_flags
_atom_site_occupancy
Cl Cl1 -0.0111(6) 0.80323(19) 0.7942(5) 0.100(4) Uani d U 1
Cl Cl2 -0.2769(4) 0.99043(12) 0.6415(3) 0.0646(19) Uani d U 1
C C1 0.0274(16) 0.7634(7) 0.6869(15) 0.051(4) Uani d DU 1
C C2 -0.103(3) 0.8469(7) 0.6220(11) 0.054(5) Uani d DU 1
C C3 -0.073(2) 0.8126(8) 0.5341(13) 0.060(5) Uani d DU 1
H H3 -0.1529 0.8670 0.4882 0.072 Uiso calc R 1
C C4 0.0759(13) 0.6978(6) 0.5150(10) 0.068(4) Uani d DU 1
H H4 0.0961 0.6751 0.4567 0.082 Uiso calc R 1
C C5 0.191(2) 0.6195(7) 0.5830(10) 0.065(5) Uani d DU 1
H H5 0.2894 0.5425 0.5705 0.078 Uiso calc R 1
C C6 0.166(2) 0.6512(6) 0.6701(11) 0.058(5) Uani d DU 1
H H6 0.2438 0.5963 0.7159 0.070 Uiso calc R 1

loop_
_atom_site_aniso_label
_atom_site_aniso_U_11
_atom_site_aniso_U_22
_atom_site_aniso_U_33
_atom_site_aniso_U_12
_atom_site_aniso_U_13
_atom_site_aniso_U_23
Cl1 0.1007(15) 0.0817(13) 0.121(14) -0.0101(12) 0.024(3) -0.002(3)
Cl2 0.0658(7) 0.0566(8) 0.071(6) 0.0029(9) 0.0039(11) 0.004(2)
C1 0.044(3) 0.060(3) 0.047(13) -0.003(3) -0.002(8) -0.011(6)
C2 0.050(3) 0.051(3) 0.063(15) -0.003(3) 0.017(8) 0.005(6)
C3 0.052(4) 0.070(3) 0.054(13) -0.006(3) -0.009(9) 0.004(7)
C4 0.065(4) 0.082(3) 0.061(13) -0.014(3) 0.024(7) -0.016(6)
C5 0.056(4) 0.061(4) 0.079(14) 0.002(4) 0.018(8) -0.020(5)
C6 0.055(4) 0.051(3) 0.068(13) 0.000(3) 0.008(10) -0.002(5)

loop_
_atom_type_symbol
_atom_type_description
_atom_type_scat_dispersion_real
_atom_type_scat_dispersion_imag
_atom_type_scat_source
C C 0.0033 0.0016 'International Tables Vol C Tables 4.2.6.8 and 6.1.1.4'
H H 0.0000 0.0000 'International Tables Vol C Tables 4.2.6.8 and 6.1.1.4'
Cl Cl 0.1484 0.1585 'International Tables Vol C Tables 4.2.6.8 and 6.1.1.4'

loop_
_geom_angle_atom_site_label_1
_geom_angle_atom_site_label_2
_geom_angle_atom_site_label_3
_geom_angle
_geom_angle_publ_flag
C1 C2 Cl2 124.7(13) y
C1 C2 C3 116.8(11) y
C1 C6 C5 118.2(14) y
C2 C1 Cl1 117.3(9) y
C3 C2 Cl2 118.4(9) y
C4 C3 C2 120.6(14) y
C4 C5 C6 121.8(9) y
C5 C4 C3 118.8(14) y
C6 C1 Cl1 118.9(14) y
C6 C1 C2 123.7(17) y
C1 C6 H6 120.9 ?
C2 C3 H3 119.7 ?
C3 C4 H4 120.6 ?
C4 C3 H3 119.7 ?
C4 C5 H5 119.1 ?
C5 C4 H4 120.6 ?
C5 C6 H6 120.9 ?
C6 C5 H5 119.1 ?

loop_
_geom_bond_atom_site_label_1
_geom_bond_atom_site_label_2
_geom_bond_distance
_geom_bond_publ_flag
Cl1 C1 1.71(2) y
C1 C2 1.376(18) y
C1 C6 1.342(10) y
Cl2 C2 1.704(9) y
C2 C3 1.403(19) y
C3 C4 1.391(11) y
C4 C5 1.359(16) y
C5 C6 1.379(17) y
C3 H3 0.9300 ?
C4 H4 0.9300 ?
C5 H5 0.9300 ?
C6 H6 0.9300 ?

loop_
_geom_torsion_atom_site_label_1
_geom_torsion_atom_site_label_2
_geom_torsion_atom_site_label_3
_geom_torsion_atom_site_label_4
_geom_torsion
C1 C2 C3 C4 1.3(17)
C2 C1 C6 C5 2.3(15)
C2 C3 C4 C5 0.1(16)
C3 C4 C5 C6 -0.4(17)
C4 C5 C6 C1 -0.8(18)
C6 C1 C2 C3 -2.6(14)
C6 C1 C2 Cl2 -179.4(7)
Cl1 C1 C2 C3 -179.4(10)
Cl1 C1 C6 C5 179.1(8)
Cl1 C1 C2 Cl2 3.9(10)
Cl2 C2 C3 C4 178.3(4)

loop_
_cod_related_entry_id
_cod_related_entry_database
_cod_related_entry_code
1 ChemSpider 13837988
